data_7023276
loop_
_publ_author_name
'Hausmann, David'
'Feldmann, Claus'

_publ_section_title
;
 The chain-like polynuclear coordination compounds (ZnBr2)n(18-crown-6)2
 (n = 4, 6, 8, 10) and [Zn5Br9][N(Tf2)].
;
_journal_issue 37
_journal_name_full 'Dalton transactions (Cambridge, England : 2003)'
_journal_page_first 13487
_journal_page_last 13494
_journal_paper_doi 10.1039/c3dt51130h
_journal_volume 42
_journal_year 2013
_chemical_formula_sum 'C26 H48 Br9 F6 N O16 S2 Zn5'
_chemical_formula_weight 1854.81
_chemical_name_systematic
; 
 ? 
;
_space_group_IT_number 7
_symmetry_cell_setting monoclinic
_symmetry_space_group_name_Hall 'P -2yc'
_symmetry_space_group_name_H-M 'P 1 c 1'
_atom_sites_solution_hydrogens geom
_atom_sites_solution_primary direct
_atom_sites_solution_secondary difmap
_audit_creation_method SHELXL-97
_cell_angle_alpha 90.00
_cell_angle_beta 102.88(3)
_cell_angle_gamma 90.00
_cell_formula_units_Z 2
_cell_length_a 16.130(3)
_cell_length_b 10.592(2)
_cell_length_c 15.477(3)
_cell_measurement_temperature 200(2)
_cell_volume 2577.7(9)
_computing_cell_refinement 'CELL, SELECT (STOE)'
_computing_data_collection 'EXPOSE (STOE)'
_computing_data_reduction 'INTEGRATE (STOE)'
_computing_molecular_graphics 'DIAMOND, Crystal Impact'
_computing_publication_material 'SHELXL-97 (Sheldrick, 1997)'
_computing_structure_refinement 'SHELXL-97 (Sheldrick, 1997)'
_computing_structure_solution 'SHELXS-97 (Sheldrick, 1990)'
_diffrn_ambient_temperature 200(2)
_diffrn_measured_fraction_theta_full 0.993
_diffrn_measured_fraction_theta_max 0.990
_diffrn_radiation_monochromator graphite
_diffrn_radiation_source 'fine-focus sealed tube'
_diffrn_radiation_type MoK\a
_diffrn_radiation_wavelength 0.71073
_diffrn_reflns_av_R_equivalents 0.0602
_diffrn_reflns_av_sigmaI/netI 0.0490
_diffrn_reflns_limit_h_max 20
_diffrn_reflns_limit_h_min -20
_diffrn_reflns_limit_k_max 13
_diffrn_reflns_limit_k_min -13
_diffrn_reflns_limit_l_max 19
_diffrn_reflns_limit_l_min -19
_diffrn_reflns_number 18871
_diffrn_reflns_theta_full 25.00
_diffrn_reflns_theta_max 26.38
_diffrn_reflns_theta_min 1.92
_exptl_absorpt_coefficient_mu 9.430
_exptl_absorpt_correction_T_max 0.4113
_exptl_absorpt_correction_T_min 0.1615
_exptl_absorpt_correction_type numerical
_exptl_absorpt_process_details
'(X-RED, Data Reduction Program, Version 1.14, Stoe & Cie GmbH, Darmstadt 1999.; X-SHAPE, Crystal Optimisation for Numerical Absorption Correction, Version 1.06, Stoe & Cie GmbH, Darmstadt 1999.)'
_exptl_crystal_colour colourless
_exptl_crystal_density_diffrn 2.390
_exptl_crystal_density_method 'not measured'
_exptl_crystal_F_000 1780
_exptl_crystal_size_max 0.33
_exptl_crystal_size_mid 0.21
_exptl_crystal_size_min 0.15
_refine_diff_density_max 0.883
_refine_diff_density_min -0.756
_refine_diff_density_rms 0.139
_refine_ls_abs_structure_details 'Flack H D (1983), Acta Cryst. A39, 876-881'
_refine_ls_abs_structure_Flack 0.00(2)
_refine_ls_extinction_method none
_refine_ls_goodness_of_fit_ref 1.011
_refine_ls_hydrogen_treatment constr
_refine_ls_matrix_type full
_refine_ls_number_parameters 631
_refine_ls_number_reflns 9927
_refine_ls_number_restraints 2
_refine_ls_restrained_S_all 1.011
_refine_ls_R_factor_all 0.0455
_refine_ls_R_factor_gt 0.0413
_refine_ls_shift/su_max 0.014
_refine_ls_shift/su_mean 0.001
_refine_ls_structure_factor_coef Fsqd
_refine_ls_weighting_details 'calc w=1/[\s^2^(Fo^2^)+(0.0713P)^2^+0.0000P] where P=(Fo^2^+2Fc^2^)/3'
_refine_ls_weighting_scheme calc
_refine_ls_wR_factor_gt 0.1007
_refine_ls_wR_factor_ref 0.1029
_reflns_number_gt 9123
_reflns_number_total 9927
_reflns_threshold_expression >2sigma(I)
_cod_data_source_file c3dt51130h.txt
_cod_data_source_block Compound-5_[Zn5Br9(18c6)2][N(Tf)2]
_cod_original_sg_symbol_H-M Pc
_cod_database_code 7023276

loop_
_symmetry_equiv_pos_as_xyz
'x, y, z'
'x, -y, z+1/2'

loop_
_atom_site_label
_atom_site_type_symbol
_atom_site_fract_x
_atom_site_fract_y
_atom_site_fract_z
_atom_site_U_iso_or_equiv
_atom_site_adp_type
_atom_site_occupancy
_atom_site_symmetry_multiplicity
_atom_site_calc_flag
_atom_site_refinement_flags
_atom_site_disorder_assembly
_atom_site_disorder_group
Br1 Br 0.47259(6) -0.00264(8) 0.34571(7) 0.0432(2) Uani 1 1 d . . .
Br2 Br 0.71118(5) 0.09559(6) 0.25022(5) 0.02793(16) Uani 1 1 d . . .
Br3 Br 0.63555(6) 0.43356(8) 0.10887(6) 0.0419(2) Uani 1 1 d . . .
Br4 Br 0.80498(5) 0.42353(8) 0.31225(5) 0.03451(18) Uani 1 1 d . . .
Br5 Br 0.86517(6) 0.72867(7) 0.19432(5) 0.03686(19) Uani 1 1 d . . .
Br6 Br 0.85631(5) 0.41374(8) 0.05799(5) 0.03520(19) Uani 1 1 d . . .
Br7 Br 1.01904(5) 0.42303(7) 0.25768(5) 0.03104(17) Uani 1 1 d . . .
Br8 Br 0.96885(6) 0.09180(7) 0.15094(5) 0.0375(2) Uani 1 1 d . . .
Br9 Br 1.16321(6) 0.04634(8) -0.02209(7) 0.0439(2) Uani 1 1 d . . .
Zn1 Zn 0.58946(6) -0.01394(8) 0.28269(7) 0.0325(2) Uani 1 1 d . . .
Zn2 Zn 0.66140(6) 0.31326(8) 0.23699(5) 0.02624(18) Uani 1 1 d . . .
Zn3 Zn 0.87378(6) 0.50898(7) 0.20318(6) 0.02704(18) Uani 1 1 d . . .
Zn4 Zn 0.99670(6) 0.30659(7) 0.11286(6) 0.02549(18) Uani 1 1 d . . .
Zn5 Zn 1.06850(7) 0.00506(8) 0.06735(7) 0.0354(2) Uani 1 1 d . . .
S1 S 1.35600(13) -0.41868(19) 0.02398(14) 0.0333(4) Uani 1 1 d . D .
S2 S 1.29614(13) -0.54133(18) -0.13617(13) 0.0307(4) Uani 1 1 d . . .
F4 F 1.4444(4) -0.6471(7) -0.0984(5) 0.0647(18) Uani 1 1 d . . .
F5 F 1.3423(5) -0.7721(5) -0.0948(4) 0.0597(17) Uani 1 1 d . . .
F6 F 1.3621(5) -0.7105(7) -0.2199(4) 0.069(2) Uani 1 1 d . . .
O1 O 0.5260(4) -0.0131(5) 0.1368(4) 0.0367(14) Uani 1 1 d . . .
O2 O 0.5960(4) -0.1991(5) 0.2420(4) 0.0347(13) Uani 1 1 d . . .
O3 O 0.6783(4) -0.1157(5) 0.3989(4) 0.0343(13) Uani 1 1 d . . .
O4 O 0.6705(4) 0.1471(5) 0.4639(4) 0.0328(12) Uani 1 1 d . . .
O5 O 0.6092(4) 0.3582(5) 0.3417(4) 0.0343(12) Uani 1 1 d . . .
O6 O 0.5269(4) 0.2321(5) 0.2016(4) 0.0347(13) Uani 1 1 d . . .
O7 O 0.9560(4) -0.0379(5) -0.0459(4) 0.0392(14) Uani 1 1 d . B .
O11 O 1.0858(4) 0.4027(5) 0.0636(4) 0.0325(12) Uani 1 1 d . . .
O12 O 0.9820(3) 0.2360(5) -0.0256(3) 0.0265(11) Uani 1 1 d . B .
O13 O 1.3581(5) -0.4469(7) 0.1138(5) 0.0519(17) Uani 1 1 d . . .
O14 O 1.4334(4) -0.3822(6) 0.0006(5) 0.0452(16) Uani 1 1 d . . .
O15 O 1.3305(5) -0.4424(6) -0.1791(4) 0.0475(16) Uani 1 1 d . . .
O16 O 1.2148(5) -0.5890(6) -0.1770(5) 0.0464(16) Uani 1 1 d . . .
N1 N 1.3006(5) -0.5215(6) -0.0346(5) 0.0333(15) Uani 1 1 d . . .
C1 C 0.5098(7) -0.1403(8) 0.1078(7) 0.049(2) Uani 1 1 d . . .
H1A H 0.4999 -0.1447 0.0424 0.059 Uiso 1 1 calc R . .
H1B H 0.4584 -0.1724 0.1256 0.059 Uiso 1 1 calc R . .
C2 C 0.5838(8) -0.2169(9) 0.1484(6) 0.050(2) Uani 1 1 d . . .
H2A H 0.5732 -0.3071 0.1329 0.060 Uiso 1 1 calc R . .
H2B H 0.6347 -0.1889 0.1278 0.060 Uiso 1 1 calc R . .
C3 C 0.6571(6) -0.2810(8) 0.2940(7) 0.046(2) Uani 1 1 d . . .
H3A H 0.7137 -0.2681 0.2804 0.055 Uiso 1 1 calc R . .
H3B H 0.6403 -0.3703 0.2823 0.055 Uiso 1 1 calc R . .
C4 C 0.6595(7) -0.2470(7) 0.3894(6) 0.043(2) Uani 1 1 d . . .
H4A H 0.6039 -0.2650 0.4038 0.052 Uiso 1 1 calc R . .
H4B H 0.7038 -0.2967 0.4298 0.052 Uiso 1 1 calc R . .
C5 C 0.6851(7) -0.0745(8) 0.4893(6) 0.041(2) Uani 1 1 d . . .
H5A H 0.7183 -0.1367 0.5308 0.049 Uiso 1 1 calc R . .
H5B H 0.6277 -0.0677 0.5019 0.049 Uiso 1 1 calc R . .
C6 C 0.7284(6) 0.0514(8) 0.5017(5) 0.0361(19) Uani 1 1 d . . .
H6A H 0.7499 0.0681 0.5657 0.043 Uiso 1 1 calc R . .
H6B H 0.7775 0.0511 0.4730 0.043 Uiso 1 1 calc R . .
C7 C 0.7156(6) 0.2615(8) 0.4640(6) 0.0371(19) Uani 1 1 d . . .
H7A H 0.7559 0.2534 0.4245 0.044 Uiso 1 1 calc R . .
H7B H 0.7488 0.2793 0.5246 0.044 Uiso 1 1 calc R . .
C8 C 0.6556(7) 0.3686(8) 0.4330(5) 0.039(2) Uani 1 1 d . . .
H8A H 0.6142 0.3734 0.4715 0.046 Uiso 1 1 calc R . .
H8B H 0.6883 0.4484 0.4401 0.046 Uiso 1 1 calc R . .
C9 C 0.5224(6) 0.3281(9) 0.3369(7) 0.041(2) Uani 1 1 d . . .
H9A H 0.4958 0.3951 0.3662 0.049 Uiso 1 1 calc R . .
H9B H 0.5185 0.2476 0.3682 0.049 Uiso 1 1 calc R . .
C10 C 0.4765(6) 0.3164(10) 0.2426(7) 0.048(2) Uani 1 1 d . . .
H10A H 0.4188 0.2812 0.2384 0.057 Uiso 1 1 calc R . .
H10B H 0.4710 0.3999 0.2132 0.057 Uiso 1 1 calc R . .
C11 C 0.4882(7) 0.2005(8) 0.1118(6) 0.044(2) Uani 1 1 d . . .
H11A H 0.5302 0.2113 0.0744 0.053 Uiso 1 1 calc R . .
H11B H 0.4401 0.2585 0.0894 0.053 Uiso 1 1 calc R . .
C12 C 0.4570(6) 0.0693(8) 0.1046(7) 0.041(2) Uani 1 1 d . . .
H12A H 0.4131 0.0587 0.1396 0.050 Uiso 1 1 calc R . .
H12B H 0.4310 0.0492 0.0420 0.050 Uiso 1 1 calc R . .
C13 C 0.9719(9) -0.1609(9) -0.0777(8) 0.060(3) Uani 1 1 d . . .
H13A H 1.0215 -0.1585 -0.1055 0.073 Uiso 1 1 calc R B .
H13B H 0.9217 -0.1907 -0.1223 0.073 Uiso 1 1 calc R . .
C14 C 0.9888(9) -0.2451(9) -0.0004(9) 0.064(3) Uani 1 1 d . B .
H14A H 0.9363 -0.2576 0.0217 0.077 Uiso 1 1 calc R . .
H14B H 1.0083 -0.3285 -0.0168 0.077 Uiso 1 1 calc R . .
C17 C 1.2051(8) 0.0232(13) 0.2477(8) 0.066(4) Uani 1 1 d . . .
H17A H 1.1727 0.0632 0.2877 0.080 Uiso 1 1 calc R A 1
H17B H 1.2488 -0.0311 0.2850 0.080 Uiso 1 1 calc R A 1
C20 C 1.1686(5) 0.4205(7) 0.1209(6) 0.0357(19) Uani 1 1 d . . .
H20A H 1.1619 0.4599 0.1770 0.043 Uiso 1 1 calc R B .
H20B H 1.2020 0.4791 0.0922 0.043 Uiso 1 1 calc R . .
C21 C 1.0926(6) 0.3805(8) -0.0267(5) 0.0348(18) Uani 1 1 d . . .
H21A H 1.1369 0.3164 -0.0282 0.042 Uiso 1 1 calc R B .
H21B H 1.1082 0.4595 -0.0533 0.042 Uiso 1 1 calc R . .
C22 C 1.0082(6) 0.3347(8) -0.0770(5) 0.0359(19) Uani 1 1 d . B .
H22A H 0.9663 0.4045 -0.0860 0.043 Uiso 1 1 calc R . .
H22B H 1.0128 0.3022 -0.1357 0.043 Uiso 1 1 calc R . .
C23 C 0.9063(5) 0.1733(8) -0.0734(5) 0.0325(17) Uani 1 1 d . . .
H23A H 0.8746 0.2300 -0.1201 0.039 Uiso 1 1 calc R B .
H23B H 0.8691 0.1529 -0.0324 0.039 Uiso 1 1 calc R . .
C24 C 0.9296(6) 0.0547(8) -0.1147(6) 0.040(2) Uani 1 1 d . B .
H24A H 0.8800 0.0229 -0.1591 0.048 Uiso 1 1 calc R . .
H24B H 0.9764 0.0715 -0.1450 0.048 Uiso 1 1 calc R . .
C25 C 1.2893(7) -0.2776(9) 0.0038(8) 0.050(2) Uani 1 1 d . . .
C26 C 1.3669(7) -0.6770(9) -0.1383(6) 0.044(2) Uani 1 1 d . . .
C181 C 1.2456(14) 0.114(2) 0.2162(13) 0.051(5) Uani 0.50 1 d P B 1
H18A H 1.2766 0.0792 0.1731 0.061 Uiso 0.50 1 calc PR B 1
H18B H 1.2872 0.1547 0.2649 0.061 Uiso 0.50 1 calc PR B 1
O101 O 1.1834(11) 0.2045(13) 0.1735(10) 0.037(3) Uani 0.50 1 d P B 1
C182 C 1.1713(14) 0.161(2) 0.2536(11) 0.046(5) Uani 0.50 1 d P B 2
H18C H 1.1243 0.1580 0.2852 0.056 Uiso 0.50 1 calc PR B 2
H18D H 1.2176 0.2119 0.2903 0.056 Uiso 0.50 1 calc PR B 2
O102 O 1.1419(10) 0.2248(13) 0.1731(9) 0.030(3) Uani 0.50 1 d P B 2
C19 C 1.2160(7) 0.3003(9) 0.1413(7) 0.048(2) Uani 1 1 d . B .
H19A H 1.2308 0.2716 0.0857 0.058 Uiso 1 1 calc R C 1
H19B H 1.2702 0.3205 0.1833 0.058 Uiso 1 1 calc R C 1
O9 O 1.1484(6) -0.0572(7) 0.1905(6) 0.063(2) Uani 1 1 d . B .
O8 O 1.0528(6) -0.1882(6) 0.0664(6) 0.061(2) Uani 1 1 d . B .
C15 C 1.0897(9) -0.2531(11) 0.1455(11) 0.078(4) Uani 1 1 d . . .
H15A H 1.1107 -0.3364 0.1307 0.093 Uiso 1 1 calc R B 1
H15B H 1.0459 -0.2676 0.1803 0.093 Uiso 1 1 calc R B 1
C161 C 1.1618(18) -0.180(2) 0.2002(17) 0.060(6) Uiso 0.50 1 d P B 1
H16A H 1.1685 -0.2023 0.2635 0.072 Uiso 0.50 1 calc PR B 1
H16B H 1.2152 -0.2017 0.1823 0.072 Uiso 0.50 1 calc PR B 1
C162 C 1.1153(17) -0.175(2) 0.2120(15) 0.052(5) Uiso 0.50 1 d P B 2
H16C H 1.1598 -0.2180 0.2569 0.063 Uiso 0.50 1 calc PR B 2
H16D H 1.0668 -0.1581 0.2398 0.063 Uiso 0.50 1 calc PR B 2
F31 F 1.312(2) -0.210(3) 0.079(2) 0.091(12) Uani 0.50 1 d P D 1
F41 F 1.211(2) -0.308(3) -0.0217(17) 0.062(8) Uani 0.50 1 d P D 1
F21 F 1.3161(12) -0.2076(19) -0.0540(16) 0.061(5) Uani 0.50 1 d P D 1
F42 F 1.210(2) -0.303(3) 0.0122(19) 0.062(7) Uani 0.50 1 d P D 2
F32 F 1.3076(14) -0.190(3) 0.059(2) 0.082(11) Uani 0.50 1 d P D 2
F22 F 1.2760(19) -0.236(2) -0.0797(18) 0.101(9) Uani 0.50 1 d P D 2

loop_
_atom_site_aniso_label
_atom_site_aniso_U_11
_atom_site_aniso_U_22
_atom_site_aniso_U_33
_atom_site_aniso_U_23
_atom_site_aniso_U_13
_atom_site_aniso_U_12
Br1 0.0365(4) 0.0411(4) 0.0566(5) 0.0059(4) 0.0205(4) -0.0010(4)
Br2 0.0258(3) 0.0223(3) 0.0362(4) 0.0020(3) 0.0078(3) 0.0024(3)
Br3 0.0524(5) 0.0400(4) 0.0350(4) 0.0151(3) 0.0131(4) 0.0046(4)
Br4 0.0309(4) 0.0403(4) 0.0338(4) 0.0034(3) 0.0104(3) -0.0100(3)
Br5 0.0532(5) 0.0243(3) 0.0308(4) 0.0010(3) 0.0043(3) 0.0024(3)
Br6 0.0304(4) 0.0442(4) 0.0282(4) -0.0097(3) 0.0005(3) 0.0103(3)
Br7 0.0249(4) 0.0388(4) 0.0286(3) -0.0088(3) 0.0042(3) 0.0030(3)
Br8 0.0597(5) 0.0250(3) 0.0337(4) 0.0047(3) 0.0232(4) 0.0034(3)
Br9 0.0466(5) 0.0355(4) 0.0585(5) 0.0015(4) 0.0308(5) 0.0029(4)
Zn1 0.0348(5) 0.0233(4) 0.0422(5) -0.0019(4) 0.0146(4) -0.0020(4)
Zn2 0.0320(5) 0.0226(4) 0.0269(4) 0.0027(3) 0.0123(4) 0.0032(3)
Zn3 0.0308(4) 0.0242(4) 0.0279(4) -0.0007(3) 0.0104(4) 0.0012(3)
Zn4 0.0279(4) 0.0229(4) 0.0280(4) -0.0022(3) 0.0113(4) -0.0019(3)
Zn5 0.0460(6) 0.0241(4) 0.0404(5) 0.0062(3) 0.0192(5) 0.0044(4)
S1 0.0282(10) 0.0344(9) 0.0388(10) -0.0049(8) 0.0102(9) -0.0036(8)
S2 0.0264(9) 0.0316(9) 0.0328(9) 0.0003(7) 0.0040(8) 0.0019(7)
F4 0.035(3) 0.073(4) 0.085(5) -0.002(3) 0.010(3) 0.020(3)
F5 0.084(5) 0.038(3) 0.060(4) 0.007(3) 0.022(4) 0.014(3)
F6 0.098(5) 0.071(4) 0.043(3) -0.007(3) 0.027(4) 0.033(4)
O1 0.039(3) 0.030(3) 0.035(3) -0.009(2) -0.003(3) -0.005(2)
O2 0.038(3) 0.028(3) 0.040(3) -0.004(2) 0.015(3) 0.003(2)
O3 0.044(3) 0.025(3) 0.032(3) 0.003(2) 0.004(3) -0.004(2)
O4 0.035(3) 0.031(3) 0.033(3) 0.001(2) 0.009(2) -0.006(2)
O5 0.035(3) 0.037(3) 0.032(3) -0.008(2) 0.011(3) -0.002(2)
O6 0.033(3) 0.035(3) 0.035(3) -0.003(2) 0.006(3) 0.007(2)
O7 0.056(4) 0.024(3) 0.043(3) -0.009(2) 0.021(3) -0.012(3)
O11 0.026(3) 0.036(3) 0.036(3) -0.004(2) 0.006(2) -0.007(2)
O12 0.029(3) 0.029(2) 0.021(2) -0.0021(19) 0.004(2) -0.007(2)
O13 0.055(4) 0.063(4) 0.039(3) -0.008(3) 0.012(3) -0.004(3)
O14 0.032(3) 0.050(4) 0.058(4) -0.019(3) 0.018(3) -0.016(3)
O15 0.062(4) 0.044(3) 0.037(3) 0.012(3) 0.011(3) -0.006(3)
O16 0.040(4) 0.044(3) 0.051(4) -0.008(3) 0.003(3) -0.005(3)
N1 0.027(3) 0.035(3) 0.039(4) -0.005(3) 0.010(3) -0.009(3)
C1 0.068(7) 0.029(4) 0.047(5) -0.014(4) 0.009(5) -0.008(4)
C2 0.069(7) 0.040(5) 0.041(5) -0.015(4) 0.010(5) 0.004(5)
C3 0.043(5) 0.025(4) 0.063(6) -0.002(4) -0.002(5) 0.012(3)
C4 0.051(5) 0.023(4) 0.048(5) 0.011(3) -0.003(4) 0.000(3)
C5 0.049(5) 0.037(4) 0.037(4) 0.007(3) 0.011(4) 0.003(4)
C6 0.042(5) 0.039(4) 0.025(4) -0.002(3) 0.001(4) 0.004(4)
C7 0.041(5) 0.037(4) 0.034(4) 0.000(3) 0.007(4) -0.014(3)
C8 0.055(6) 0.042(4) 0.018(3) -0.005(3) 0.008(4) -0.005(4)
C9 0.036(4) 0.038(4) 0.054(5) -0.017(4) 0.022(4) -0.003(4)
C10 0.029(4) 0.050(5) 0.065(6) -0.009(4) 0.010(4) 0.010(4)
C11 0.052(6) 0.036(4) 0.038(5) 0.003(4) -0.003(4) 0.002(4)
C12 0.036(5) 0.036(4) 0.046(5) -0.003(4) -0.004(4) 0.002(4)
C13 0.085(8) 0.034(5) 0.077(7) -0.028(5) 0.048(7) -0.017(5)
C14 0.083(9) 0.027(4) 0.098(9) -0.009(5) 0.054(8) -0.012(5)
C17 0.062(7) 0.083(8) 0.046(6) 0.017(6) -0.006(5) 0.037(7)
C20 0.027(4) 0.032(4) 0.048(5) -0.007(3) 0.010(4) -0.011(3)
C21 0.039(5) 0.037(4) 0.032(4) 0.003(3) 0.016(4) -0.011(3)
C22 0.040(5) 0.041(4) 0.027(4) 0.012(3) 0.010(4) 0.000(4)
C23 0.028(4) 0.038(4) 0.030(4) -0.001(3) 0.002(3) -0.006(3)
C24 0.045(5) 0.038(4) 0.035(4) -0.009(3) 0.006(4) -0.014(4)
C25 0.050(6) 0.041(5) 0.061(6) 0.001(4) 0.018(5) 0.009(4)
C26 0.047(5) 0.045(5) 0.040(5) -0.002(4) 0.008(4) 0.008(4)
C181 0.046(11) 0.074(13) 0.032(9) 0.023(9) 0.005(9) 0.018(10)
O101 0.039(8) 0.032(7) 0.042(7) 0.007(5) 0.010(8) 0.006(6)
C182 0.055(12) 0.061(11) 0.021(7) 0.003(7) 0.006(8) 0.010(9)
O102 0.030(7) 0.039(7) 0.023(6) 0.003(5) 0.009(6) 0.015(6)
C19 0.056(6) 0.039(5) 0.046(5) -0.008(4) 0.002(5) 0.000(4)
O9 0.070(5) 0.054(4) 0.063(5) 0.041(4) 0.006(4) 0.005(4)
O8 0.091(6) 0.021(3) 0.080(5) 0.010(3) 0.043(5) 0.002(3)
C15 0.072(8) 0.051(6) 0.124(12) 0.055(7) 0.050(8) 0.017(6)
F31 0.15(3) 0.064(14) 0.053(9) -0.016(8) 0.019(12) 0.050(13)
F41 0.036(10) 0.061(10) 0.079(17) -0.017(13) -0.008(13) 0.019(7)
F21 0.063(11) 0.042(7) 0.077(12) 0.019(7) 0.015(8) 0.003(7)
F42 0.047(11) 0.053(9) 0.10(2) -0.022(14) 0.034(15) -0.001(7)
F32 0.041(9) 0.044(11) 0.14(3) -0.056(15) -0.015(12) 0.013(7)
F22 0.14(2) 0.084(17) 0.099(19) 0.028(13) 0.069(19) 0.071(17)

loop_
_atom_type_symbol
_atom_type_description
_atom_type_scat_dispersion_real
_atom_type_scat_dispersion_imag
_atom_type_scat_source
C C 0.0033 0.0016 'International Tables Vol C Tables 4.2.6.8 and 6.1.1.4'
H H 0.0000 0.0000 'International Tables Vol C Tables 4.2.6.8 and 6.1.1.4'
N N 0.0061 0.0033 'International Tables Vol C Tables 4.2.6.8 and 6.1.1.4'
O O 0.0106 0.0060 'International Tables Vol C Tables 4.2.6.8 and 6.1.1.4'
F F 0.0171 0.0103 'International Tables Vol C Tables 4.2.6.8 and 6.1.1.4'
S S 0.1246 0.1234 'International Tables Vol C Tables 4.2.6.8 and 6.1.1.4'
Zn Zn 0.2839 1.4301 'International Tables Vol C Tables 4.2.6.8 and 6.1.1.4'
Br Br -0.2901 2.4595 'International Tables Vol C Tables 4.2.6.8 and 6.1.1.4'

loop_
_geom_angle_atom_site_label_1
_geom_angle_atom_site_label_2
_geom_angle_atom_site_label_3
_geom_angle
Zn1 Br2 Zn2 101.72(4)
Zn3 Br4 Zn2 110.93(5)
Zn3 Br6 Zn4 87.99(4)
Zn3 Br7 Zn4 86.56(4)
Zn4 Br8 Zn5 92.56(4)
O2 Zn1 O1 75.1(2)
O2 Zn1 O3 74.3(2)
O1 Zn1 O3 147.8(2)
O2 Zn1 Br1 106.19(18)
O1 Zn1 Br1 101.01(18)
O3 Zn1 Br1 96.82(17)
O2 Zn1 Br2 106.97(18)
O1 Zn1 Br2 89.91(17)
O3 Zn1 Br2 89.68(16)
Br1 Zn1 Br2 146.74(5)
O5 Zn2 O6 74.9(2)
O5 Zn2 Br3 121.59(17)
O6 Zn2 Br3 91.25(15)
O5 Zn2 Br2 109.91(17)
O6 Zn2 Br2 86.64(14)
Br3 Zn2 Br2 125.89(5)
O5 Zn2 Br4 91.35(16)
O6 Zn2 Br4 166.29(16)
Br3 Zn2 Br4 96.19(5)
Br2 Zn2 Br4 98.18(4)
Br5 Zn3 Br4 112.80(5)
Br5 Zn3 Br6 111.58(5)
Br4 Zn3 Br6 121.35(5)
Br5 Zn3 Br7 115.18(5)
Br4 Zn3 Br7 99.94(5)
Br6 Zn3 Br7 93.92(5)
O11 Zn4 O12 75.0(2)
O11 Zn4 Br8 138.13(17)
O12 Zn4 Br8 86.16(13)
O11 Zn4 O102 68.3(4)
O12 Zn4 O102 97.6(3)
Br8 Zn4 O102 77.9(3)
O11 Zn4 Br6 107.79(16)
O12 Zn4 Br6 86.10(14)
Br8 Zn4 Br6 107.81(5)
O102 Zn4 Br6 173.4(3)
O11 Zn4 Br7 96.63(16)
O12 Zn4 Br7 169.83(14)
Br8 Zn4 Br7 104.00(4)
O102 Zn4 Br7 84.3(3)
Br6 Zn4 Br7 91.09(4)
O8 Zn5 O9 75.5(3)
O8 Zn5 O7 73.7(3)
O9 Zn5 O7 147.1(3)
O8 Zn5 Br9 106.2(2)
O9 Zn5 Br9 104.0(3)
O7 Zn5 Br9 95.52(18)
O8 Zn5 Br8 106.3(2)
O9 Zn5 Br8 88.9(3)
O7 Zn5 Br8 88.72(18)
Br9 Zn5 Br8 147.06(5)
O13 S1 O14 118.4(5)
O13 S1 N1 107.9(4)
O14 S1 N1 117.4(4)
O13 S1 C25 103.0(5)
O14 S1 C25 104.5(5)
N1 S1 C25 103.4(5)
O16 S2 O15 118.3(4)
O16 S2 N1 109.0(4)
O15 S2 N1 115.8(4)
O16 S2 C26 103.3(4)
O15 S2 C26 105.0(5)
N1 S2 C26 103.4(4)
C12 O1 C1 113.4(7)
C12 O1 Zn1 120.0(5)
C1 O1 Zn1 108.8(5)
C3 O2 C2 114.5(7)
C3 O2 Zn1 118.8(5)
C2 O2 Zn1 115.4(5)
C4 O3 C5 111.3(6)
C4 O3 Zn1 107.2(4)
C5 O3 Zn1 120.9(5)
C7 O4 C6 108.9(6)
C9 O5 C8 110.9(7)
C9 O5 Zn2 118.8(5)
C8 O5 Zn2 125.2(6)
C11 O6 C10 113.8(7)
C11 O6 Zn2 120.4(6)
C10 O6 Zn2 105.0(5)
C13 O7 C24 114.2(8)
C13 O7 Zn5 105.9(7)
C24 O7 Zn5 119.2(5)
C20 O11 C21 110.9(7)
C20 O11 Zn4 117.9(5)
C21 O11 Zn4 119.4(4)
C22 O12 C23 111.9(6)
C22 O12 Zn4 107.8(4)
C23 O12 Zn4 122.9(5)
S1 N1 S2 124.5(5)
O1 C1 C2 108.3(8)
O2 C2 C1 106.0(8)
O2 C3 C4 105.7(7)
O3 C4 C3 106.9(7)
O3 C5 C6 109.0(7)
O4 C6 C5 109.9(7)
O4 C7 C8 110.7(7)
O5 C8 C7 114.3(7)
O5 C9 C10 109.8(8)
O6 C10 C9 106.0(7)
O6 C11 C12 111.2(8)
O1 C12 C11 109.1(7)
O7 C13 C14 106.6(9)
O8 C14 C13 107.9(8)
C181 C17 O9 121.0(13)
C181 C17 C182 63.2(14)
O9 C17 C182 114.5(11)
O11 C20 C19 112.4(7)
O11 C21 C22 107.5(7)
O12 C22 C21 107.2(6)
O12 C23 C24 110.0(7)
O7 C24 C23 108.5(7)
F32 C25 F41 117.5(19)
F32 C25 F21 89(2)
F41 C25 F21 112.7(19)
F32 C25 F42 99.5(19)
F41 C25 F42 23.2(17)
F21 C25 F42 130.3(19)
F32 C25 F22 112(2)
F41 C25 F22 81(2)
F21 C25 F22 32.7(14)
F42 C25 F22 102(2)
F32 C25 F31 16(3)
F41 C25 F31 117(2)
F21 C25 F31 103(2)
F42 C25 F31 96(2)
F22 C25 F31 128(2)
F32 C25 S1 116.6(16)
F41 C25 S1 110.7(17)
F21 C25 S1 108.0(12)
F42 C25 S1 111.1(17)
F22 C25 S1 113.3(12)
F31 C25 S1 104.7(16)
F6 C26 F4 111.8(10)
F6 C26 F5 109.2(8)
F4 C26 F5 108.0(8)
F6 C26 S2 109.2(6)
F4 C26 S2 109.5(7)
F5 C26 S2 109.1(8)
C17 C181 O101 107.8(17)
C19 O101 C181 113.5(16)
O102 C182 C17 116.6(14)
C182 O102 C19 112.6(14)
C182 O102 Zn4 127.3(13)
C19 O102 Zn4 114.7(8)
O101 C19 C20 121.4(12)
O101 C19 O102 25.2(7)
C20 C19 O102 96.3(9)
C161 O9 C17 117.2(13)
C161 O9 C162 34.1(13)
C17 O9 C162 127.4(11)
C161 O9 Zn5 117.0(12)
C17 O9 Zn5 123.2(6)
C162 O9 Zn5 107.1(10)
C15 O8 C14 121.4(9)
C15 O8 Zn5 116.7(8)
C14 O8 Zn5 119.6(6)
C162 C15 O8 111.8(12)
C162 C15 C161 32.8(14)
O8 C15 C161 111.2(12)
O9 C161 C15 111.1(18)
C15 C162 O9 115.8(19)

loop_
_geom_bond_atom_site_label_1
_geom_bond_atom_site_label_2
_geom_bond_distance
Br1 Zn1 2.3106(15)
Br2 Zn1 2.4276(13)
Br2 Zn2 2.4350(11)
Br3 Zn2 2.3153(12)
Br4 Zn3 2.3949(14)
Br4 Zn2 2.6233(13)
Br5 Zn3 2.3333(11)
Br6 Zn3 2.4215(12)
Br6 Zn4 2.5059(13)
Br7 Zn3 2.4797(13)
Br7 Zn4 2.5129(12)
Br8 Zn4 2.4173(12)
Br8 Zn5 2.4552(15)
Br9 Zn5 2.3204(16)
Zn1 O2 2.069(5)
Zn1 O1 2.262(6)
Zn1 O3 2.302(5)
Zn2 O5 2.042(6)
Zn2 O6 2.284(6)
Zn4 O11 2.043(6)
Zn4 O12 2.233(5)
Zn4 O102 2.476(14)
Zn5 O8 2.063(6)
Zn5 O9 2.153(7)
Zn5 O7 2.270(6)
S1 O13 1.415(8)
S1 O14 1.428(7)
S1 N1 1.564(7)
S1 C25 1.827(10)
S2 O16 1.417(7)
S2 O15 1.418(7)
S2 N1 1.571(8)
S2 C26 1.841(10)
F4 C26 1.304(12)
F5 C26 1.322(12)
F6 C26 1.297(11)
O1 C12 1.415(10)
O1 C1 1.426(10)
O2 C3 1.421(10)
O2 C2 1.431(11)
O3 C4 1.424(9)
O3 C5 1.447(11)
O4 C7 1.413(9)
O4 C6 1.413(10)
O5 C9 1.422(11)
O5 C8 1.449(9)
O6 C11 1.431(10)
O6 C10 1.447(11)
O7 C13 1.435(11)
O7 C24 1.441(11)
O11 C20 1.442(9)
O11 C21 1.444(10)
O12 C22 1.433(9)
O12 C23 1.440(9)
C1 C2 1.464(15)
C3 C4 1.512(15)
C5 C6 1.497(12)
C7 C8 1.499(13)
C9 C10 1.486(14)
C11 C12 1.473(12)
C13 C14 1.469(18)
C14 O8 1.422(16)
C17 C181 1.32(3)
C17 O9 1.408(16)
C17 C182 1.57(2)
C20 C19 1.482(12)
C21 C22 1.490(12)
C23 C24 1.494(12)
C25 F32 1.25(3)
C25 F41 1.28(4)
C25 F21 1.31(3)
C25 F42 1.35(4)
C25 F22 1.34(3)
C25 F31 1.35(3)
C181 O101 1.44(2)
O101 C19 1.292(18)
C182 O102 1.40(2)
O102 C19 1.60(2)
O9 C161 1.32(2)
O9 C162 1.43(2)
O8 C15 1.415(15)
C15 C162 1.31(3)
C15 C161 1.50(3)
